data_4320312
loop_
_publ_author_name
'Niewa, R.'
'Hochrein, O.'
'Schnelle, W.'
'Wagner, F.R.'
'Kniep, R.'

_publ_section_title
;
 Li~24~[MnN~3~]~3~N~2~ and Li~5~[(Li~1-x~Mn~x~)N]~3~, Two Intermediates in
 the Decomposition Path of Li~7~[MnN~4~] to Li~2~[(Li~1-x~Mn~x~)N]:
 An Experimental and Theoretical Study
;
_journal_coden_ASTM INOCAJ
_journal_issue 20
_journal_name_full 'Inorganic Chemistry'
_journal_page_first 5215
_journal_page_last 5222
_journal_paper_doi 10.1021/ic010412o
_journal_volume 40
_journal_year 2001
_chemical_formula_moiety Li2[(Li0.33Mn0.67)N]
_chemical_formula_sum 'Li2.33 Mn0.67 N'
_chemical_formula_weight 66.99
_chemical_name_systematic 'Lithium nitridomanganate(I)'
_space_group_IT_number 191
_symmetry_cell_setting hexagonal
_symmetry_space_group_name_Hall '-P 6 2'
_symmetry_space_group_name_H-M 'P 6/m m m'
_atom_sites_solution_hydrogens geom
_atom_sites_solution_primary direct
_atom_sites_solution_secondary difmap
_audit_creation_method SHELXL-97
_cell_angle_alpha 90.00
_cell_angle_beta 90.00
_cell_angle_gamma 120.00
_cell_formula_units_Z 1
_cell_length_a 3.7125(4)
_cell_length_b 3.7125(4)
_cell_length_c 3.8212(6)
_cell_measurement_temperature 293(2)
_cell_volume 45.610(10)
_computing_molecular_graphics 'Diamond 2.0f (Brandenburg, 1998) [6]'
_computing_publication_material 'SHELXL-97 (Sheldrick, 1997) [7]'
_computing_structure_refinement 'SHELXL-97 (Sheldrick, 1997)'
_computing_structure_solution 'SHELXS-97 (Sheldrick, 1990)'
_diffrn_ambient_temperature 293(2)
_diffrn_measured_fraction_theta_full 0.909
_diffrn_measured_fraction_theta_max 0.909
_diffrn_measurement_device_type 'MSC-Rigaku CCD'
_diffrn_measurement_method
;
  \F-scan 360\%
  60\%-\w-scan at \c = 90\%
  0.5\% steps with 40 s exposures
  detector distance: 35 mm
  2\Q offset: 10\%
;
_diffrn_radiation_monochromator graphite
_diffrn_radiation_source 'fine-focus sealed tube'
_diffrn_radiation_type MoK\a
_diffrn_radiation_wavelength 0.71073
_diffrn_reflns_av_R_equivalents 0.0105
_diffrn_reflns_av_sigmaI/netI 0.0073
_diffrn_reflns_limit_h_max 4
_diffrn_reflns_limit_h_min -3
_diffrn_reflns_limit_k_max 4
_diffrn_reflns_limit_k_min -4
_diffrn_reflns_limit_l_max 4
_diffrn_reflns_limit_l_min -4
_diffrn_reflns_number 341
_diffrn_reflns_theta_full 26.09
_diffrn_reflns_theta_max 26.09
_diffrn_reflns_theta_min 5.34
_exptl_absorpt_coefficient_mu 4.490
_exptl_absorpt_correction_type semi-empirical
_exptl_crystal_colour black
_exptl_crystal_density_diffrn 2.438
_exptl_crystal_density_method 'not measured'
_exptl_crystal_description plate
_exptl_crystal_F_000 31
_exptl_crystal_size_max .1
_exptl_crystal_size_mid .1
_exptl_crystal_size_min .05
_refine_diff_density_max 0.370
_refine_diff_density_min -0.219
_refine_diff_density_rms 0.065
_refine_ls_extinction_coef 1.6(9)
_refine_ls_extinction_expression Fc^*^=kFc[1+0.001xFc^2^\l^3^/sin(2\q)]^-1/4^
_refine_ls_extinction_method SHELXL
_refine_ls_goodness_of_fit_ref 1.406
_refine_ls_hydrogen_treatment mixed
_refine_ls_matrix_type full
_refine_ls_number_parameters 9
_refine_ls_number_reflns 30
_refine_ls_number_restraints 0
_refine_ls_restrained_S_all 1.406
_refine_ls_R_factor_all 0.0206
_refine_ls_R_factor_gt 0.0206
_refine_ls_shift/su_max 0.001
_refine_ls_shift/su_mean 0.000
_refine_ls_structure_factor_coef Fsqd
_refine_ls_weighting_details 'calc w=1/[\s^2^(Fo^2^)+(0.0392P)^2^+0.0148P] where P=(Fo^2^+2Fc^2^)/3'
_refine_ls_weighting_scheme calc
_refine_ls_wR_factor_gt 0.0566
_refine_ls_wR_factor_ref 0.0566
_reflns_number_gt 30
_reflns_number_total 30
_reflns_threshold_expression >2sigma(I)
_cod_data_source_file ic010412o_4.cif
_cod_data_source_block Li2[(Li1-xMnx)N](x=0.67)
_cod_original_cell_volume 45.62(2)
_cod_database_code 4320312

loop_
_symmetry_equiv_pos_as_xyz
'x, y, z'
'-y, x-y, z'
'-x+y, -x, z'
'-x, -y, z'
'y, -x+y, z'
'x-y, x, z'
'y, x, -z'
'x-y, -y, -z'
'-x, -x+y, -z'
'-y, -x, -z'
'-x+y, y, -z'
'x, x-y, -z'
'-x, -y, -z'
'y, -x+y, -z'
'x-y, x, -z'
'x, y, -z'
'-y, x-y, -z'
'-x+y, -x, -z'
'-y, -x, z'
'-x+y, y, z'
'x, x-y, z'
'y, x, z'
'x-y, -y, z'
'-x, -x+y, z'

loop_
_atom_site_label
_atom_site_type_symbol
_atom_site_fract_x
_atom_site_fract_y
_atom_site_fract_z
_atom_site_U_iso_or_equiv
_atom_site_adp_type
_atom_site_occupancy
_atom_site_symmetry_multiplicity
_atom_site_calc_flag
_atom_site_refinement_flags
_atom_site_disorder_assembly
_atom_site_disorder_group
N1 N 0.0000 0.0000 0.0000 0.017(2) Uani 1 24 d S . .
Mn1 Mn 0.0000 0.0000 0.5000 0.0276(15) Uani 0.671(17) 24 d SP . .
Li1 Li 0.0000 0.0000 0.5000 0.0276(15) Uani 0.33 24 d SP . .
Li2 Li 0.3333 0.6667 0.0000 0.054(4) Uani 1 12 d S . .

loop_
_atom_site_aniso_label
_atom_site_aniso_U_11
_atom_site_aniso_U_22
_atom_site_aniso_U_33
_atom_site_aniso_U_23
_atom_site_aniso_U_13
_atom_site_aniso_U_12
N1 0.021(3) 0.021(3) 0.010(4) 0.000 0.000 0.0106(15)
Mn1 0.0382(16) 0.0382(16) 0.0066(15) 0.000 0.000 0.0191(8)
Li1 0.0382(16) 0.0382(16) 0.0066(15) 0.000 0.000 0.0191(8)
Li2 0.062(6) 0.062(6) 0.037(7) 0.000 0.000 0.031(3)

loop_
_atom_type_symbol
_atom_type_description
_atom_type_scat_dispersion_real
_atom_type_scat_dispersion_imag
_atom_type_scat_source
Li Li -0.0003 0.0001 'International Tables Vol C Tables 4.2.6.8 and 6.1.1.4'
N N 0.0061 0.0033 'International Tables Vol C Tables 4.2.6.8 and 6.1.1.4'
Mn Mn 0.3368 0.7283 'International Tables Vol C Tables 4.2.6.8 and 6.1.1.4'

loop_
_geom_angle_atom_site_label_1
_geom_angle_atom_site_label_2
_geom_angle_atom_site_label_3
_geom_angle
_geom_angle_site_symmetry_1
_geom_angle_site_symmetry_3
_geom_angle_publ_flag
Li1 N1 Mn1 180.0 1_554 . ?
Li1 N1 Mn1 0.0 1_554 1_554 ?
Mn1 N1 Mn1 180.0 . 1_554 ?
Li1 N1 Li2 90.0 1_554 13_565 ?
Mn1 N1 Li2 90.0 . 13_565 ?
Mn1 N1 Li2 90.0 1_554 13_565 ?
Li1 N1 Li2 90.0 1_554 1_545 ?
Mn1 N1 Li2 90.0 . 1_545 ?
Mn1 N1 Li2 90.0 1_554 1_545 ?
Li2 N1 Li2 180.0 13_565 1_545 ?
Li1 N1 Li2 90.0 1_554 13_665 ?
Mn1 N1 Li2 90.0 . 13_665 ?
Mn1 N1 Li2 90.0 1_554 13_665 ?
Li2 N1 Li2 120.0 13_565 13_665 ?
Li2 N1 Li2 60.0 1_545 13_665 ?
Li1 N1 Li2 90.0 1_554 1_445 ?
Mn1 N1 Li2 90.0 . 1_445 ?
Mn1 N1 Li2 90.0 1_554 1_445 ?
Li2 N1 Li2 60.0 13_565 1_445 ?
Li2 N1 Li2 120.0 1_545 1_445 ?
Li2 N1 Li2 180.0 13_665 1_445 ?
Li1 N1 Li2 90.0 1_554 13 ?
Mn1 N1 Li2 90.0 . 13 ?
Mn1 N1 Li2 90.0 1_554 13 ?
Li2 N1 Li2 120.0 13_565 13 ?
Li2 N1 Li2 60.0 1_545 13 ?
Li2 N1 Li2 120.0 13_665 13 ?
Li2 N1 Li2 60.0 1_445 13 ?
Li1 N1 Li2 90.0 1_554 . ?
Mn1 N1 Li2 90.0 . . ?
Mn1 N1 Li2 90.0 1_554 . ?
Li2 N1 Li2 60.0 13_565 . ?
Li2 N1 Li2 120.0 1_545 . ?
Li2 N1 Li2 60.0 13_665 . ?
Li2 N1 Li2 120.0 1_445 . ?
Li2 N1 Li2 180.0 13 . ?
N1 Mn1 N1 180.0 1_556 . ?
N1 Mn1 Li2 48.292(11) 1_556 13_666 ?
N1 Mn1 Li2 131.708(11) . 13_666 ?
N1 Mn1 Li2 131.708(11) 1_556 13 ?
N1 Mn1 Li2 48.292(11) . 13 ?
Li2 Mn1 Li2 136.165(8) 13_666 13 ?
N1 Mn1 Li2 131.708(11) 1_556 1_445 ?
N1 Mn1 Li2 48.292(11) . 1_445 ?
Li2 Mn1 Li2 180.0 13_666 1_445 ?
Li2 Mn1 Li2 43.835(8) 13 1_445 ?
N1 Mn1 Li2 48.292(11) 1_556 1_556 ?
N1 Mn1 Li2 131.708(11) . 1_556 ?
Li2 Mn1 Li2 43.835(8) 13_666 1_556 ?
Li2 Mn1 Li2 180.0 13 1_556 ?
Li2 Mn1 Li2 136.165(8) 1_445 1_556 ?
N1 Mn1 Li2 48.292(11) 1_556 13_566 ?
N1 Mn1 Li2 131.708(11) . 13_566 ?
Li2 Mn1 Li2 80.561(16) 13_666 13_566 ?
Li2 Mn1 Li2 136.165(8) 13 13_566 ?
Li2 Mn1 Li2 99.439(16) 1_445 13_566 ?
Li2 Mn1 Li2 43.835(8) 1_556 13_566 ?
N1 Mn1 Li2 48.292(11) 1_556 1_546 ?
N1 Mn1 Li2 131.708(11) . 1_546 ?
Li2 Mn1 Li2 43.835(8) 13_666 1_546 ?
Li2 Mn1 Li2 99.439(16) 13 1_546 ?
Li2 Mn1 Li2 136.165(8) 1_445 1_546 ?
Li2 Mn1 Li2 80.561(16) 1_556 1_546 ?
Li2 Mn1 Li2 96.58(2) 13_566 1_546 ?
N1 Mn1 Li2 131.708(11) 1_556 13_565 ?
N1 Mn1 Li2 48.292(11) . 13_565 ?
Li2 Mn1 Li2 136.165(8) 13_666 13_565 ?
Li2 Mn1 Li2 80.561(16) 13 13_565 ?
Li2 Mn1 Li2 43.835(8) 1_445 13_565 ?
Li2 Mn1 Li2 99.439(16) 1_556 13_565 ?
Li2 Mn1 Li2 83.42(2) 13_566 13_565 ?
Li2 Mn1 Li2 180.0 1_546 13_565 ?
N1 Mn1 Li2 131.708(11) 1_556 1_545 ?
N1 Mn1 Li2 48.292(11) . 1_545 ?
Li2 Mn1 Li2 99.439(16) 13_666 1_545 ?
Li2 Mn1 Li2 43.835(8) 13 1_545 ?
Li2 Mn1 Li2 80.561(16) 1_445 1_545 ?
Li2 Mn1 Li2 136.165(8) 1_556 1_545 ?
Li2 Mn1 Li2 180.0 13_566 1_545 ?
Li2 Mn1 Li2 83.42(2) 1_546 1_545 ?
Li2 Mn1 Li2 96.58(2) 13_565 1_545 ?
N1 Mn1 Li2 131.708(11) 1_556 . ?
N1 Mn1 Li2 48.292(11) . . ?
Li2 Mn1 Li2 99.439(16) 13_666 . ?
Li2 Mn1 Li2 96.58(2) 13 . ?
Li2 Mn1 Li2 80.561(16) 1_445 . ?
Li2 Mn1 Li2 83.42(2) 1_556 . ?
Li2 Mn1 Li2 99.439(16) 13_566 . ?
Li2 Mn1 Li2 136.165(8) 1_546 . ?
Li2 Mn1 Li2 43.835(8) 13_565 . ?
Li2 Mn1 Li2 80.561(16) 1_545 . ?
N1 Mn1 Li2 131.708(11) 1_556 13_665 ?
N1 Mn1 Li2 48.292(11) . 13_665 ?
Li2 Mn1 Li2 83.42(2) 13_666 13_665 ?
Li2 Mn1 Li2 80.561(16) 13 13_665 ?
Li2 Mn1 Li2 96.58(2) 1_445 13_665 ?
Li2 Mn1 Li2 99.439(16) 1_556 13_665 ?
Li2 Mn1 Li2 136.165(8) 13_566 13_665 ?
Li2 Mn1 Li2 99.439(16) 1_546 13_665 ?
Li2 Mn1 Li2 80.561(16) 13_565 13_665 ?
Li2 Mn1 Li2 43.835(8) 1_545 13_665 ?
Li2 Mn1 Li2 43.835(8) . 13_665 ?
Li2 Li2 Li2 120.0 13_675 13_565 ?
Li2 Li2 N1 60.0 13_675 1_565 ?
Li2 Li2 N1 60.0 13_565 1_565 ?
Li2 Li2 N1 180.0 13_675 . ?
Li2 Li2 N1 60.0 13_565 . ?
N1 Li2 N1 120.0 1_565 . ?
Li2 Li2 N1 60.0 13_675 1_665 ?
Li2 Li2 N1 180.0 13_565 1_665 ?
N1 Li2 N1 120.0 1_565 1_665 ?
N1 Li2 N1 120.0 . 1_665 ?
Li2 Li2 Li2 120.0 13_675 13_665 ?
Li2 Li2 Li2 120.0 13_565 13_665 ?
N1 Li2 Li2 180.0 1_565 13_665 ?
N1 Li2 Li2 60.0 . 13_665 ?
N1 Li2 Li2 60.0 1_665 13_665 ?
Li2 Li2 Mn1 138.292(11) 13_675 1_554 ?
Li2 Li2 Mn1 68.082(4) 13_565 1_554 ?
N1 Li2 Mn1 111.918(4) 1_565 1_554 ?
N1 Li2 Mn1 41.708(11) . 1_554 ?
N1 Li2 Mn1 111.918(4) 1_665 1_554 ?
Li2 Li2 Mn1 68.082(4) 13_665 1_554 ?
Li2 Li2 Li1 68.082(4) 13_675 1_665 ?
Li2 Li2 Li1 138.292(11) 13_565 1_665 ?
N1 Li2 Li1 111.918(4) 1_565 1_665 ?
N1 Li2 Li1 111.918(4) . 1_665 ?
N1 Li2 Li1 41.708(11) 1_665 1_665 ?
Li2 Li2 Li1 68.082(4) 13_665 1_665 ?
Mn1 Li2 Li1 136.165(8) 1_554 1_665 ?
Li2 Li2 Li1 138.292(11) 13_675 1_554 ?
Li2 Li2 Li1 68.082(4) 13_565 1_554 ?
N1 Li2 Li1 111.918(4) 1_565 1_554 ?
N1 Li2 Li1 41.708(11) . 1_554 ?
N1 Li2 Li1 111.918(4) 1_665 1_554 ?
Li2 Li2 Li1 68.082(4) 13_665 1_554 ?
Mn1 Li2 Li1 0.0 1_554 1_554 ?
Li1 Li2 Li1 136.165(8) 1_665 1_554 ?
Li2 Li2 Mn1 68.082(4) 13_675 1_665 ?
Li2 Li2 Mn1 138.292(11) 13_565 1_665 ?
N1 Li2 Mn1 111.918(4) 1_565 1_665 ?
N1 Li2 Mn1 111.918(4) . 1_665 ?
N1 Li2 Mn1 41.708(11) 1_665 1_665 ?
Li2 Li2 Mn1 68.082(4) 13_665 1_665 ?
Mn1 Li2 Mn1 136.165(8) 1_554 1_665 ?
Li1 Li2 Mn1 0.0 1_665 1_665 ?
Li1 Li2 Mn1 136.165(8) 1_554 1_665 ?
Li2 Li2 Mn1 68.082(4) 13_675 1_564 ?
Li2 Li2 Mn1 68.082(4) 13_565 1_564 ?
N1 Li2 Mn1 41.708(11) 1_565 1_564 ?
N1 Li2 Mn1 111.918(4) . 1_564 ?
N1 Li2 Mn1 111.918(4) 1_665 1_564 ?
Li2 Li2 Mn1 138.292(11) 13_665 1_564 ?
Mn1 Li2 Mn1 80.561(16) 1_554 1_564 ?
Li1 Li2 Mn1 136.165(8) 1_665 1_564 ?
Li1 Li2 Mn1 80.561(16) 1_554 1_564 ?
Mn1 Li2 Mn1 136.165(8) 1_665 1_564 ?
Li2 Li2 Mn1 68.082(4) 13_675 1_565 ?
Li2 Li2 Mn1 68.082(4) 13_565 1_565 ?
N1 Li2 Mn1 41.708(11) 1_565 1_565 ?
N1 Li2 Mn1 111.918(4) . 1_565 ?
N1 Li2 Mn1 111.918(4) 1_665 1_565 ?
Li2 Li2 Mn1 138.292(11) 13_665 1_565 ?
Mn1 Li2 Mn1 136.165(8) 1_554 1_565 ?
Li1 Li2 Mn1 80.561(16) 1_665 1_565 ?
Li1 Li2 Mn1 136.165(8) 1_554 1_565 ?
Mn1 Li2 Mn1 80.561(16) 1_665 1_565 ?
Mn1 Li2 Mn1 83.42(2) 1_564 1_565 ?

loop_
_geom_bond_atom_site_label_1
_geom_bond_atom_site_label_2
_geom_bond_distance
_geom_bond_site_symmetry_2
_geom_bond_publ_flag
N1 Li1 1.9105(5) 1_554 ?
N1 Mn1 1.9105(5) . ?
N1 Mn1 1.9105(5) 1_554 ?
N1 Li2 2.1437(6) 13_565 ?
N1 Li2 2.1437(6) 1_545 ?
N1 Li2 2.1437(6) 13_665 ?
N1 Li2 2.1437(6) 1_445 ?
N1 Li2 2.1437(6) 13 ?
N1 Li2 2.1437(6) . ?
Mn1 N1 1.9105(5) 1_556 ?
Mn1 Li2 2.8715(5) 13_666 ?
Mn1 Li2 2.8715(5) 13 ?
Mn1 Li2 2.8715(5) 1_445 ?
Mn1 Li2 2.8715(5) 1_556 ?
Mn1 Li2 2.8715(5) 13_566 ?
Mn1 Li2 2.8715(5) 1_546 ?
Mn1 Li2 2.8715(5) 13_565 ?
Mn1 Li2 2.8715(5) 1_545 ?
Mn1 Li2 2.8715(5) . ?
Mn1 Li2 2.8715(5) 13_665 ?
Li2 Li2 2.1437(6) 13_675 ?
Li2 Li2 2.1437(6) 13_565 ?
Li2 N1 2.1437(6) 1_565 ?
Li2 N1 2.1437(6) 1_665 ?
Li2 Li2 2.1437(6) 13_665 ?
Li2 Mn1 2.8715(5) 1_554 ?
Li2 Li1 2.8715(5) 1_665 ?
Li2 Li1 2.8715(5) 1_554 ?
Li2 Mn1 2.8715(5) 1_665 ?
Li2 Mn1 2.8715(5) 1_564 ?
Li2 Mn1 2.8715(5) 1_565 ?
